data_1511792
loop_
_publ_author_name
'Han, Sang-Don'
'Allen, Joshua L.'
'J\'onsson, Erlendur'
'Johansson, Patrik'
'McOwen, Dennis W.'
'Boyle, Paul D.'
'Henderson, Wesley A.'

_publ_section_title
;
 Solvate Structures and Computational/Spectroscopic Characterization of
 Lithium Difluoro(oxalato)borate (LiDFOB) Electrolytes
;
_journal_issue 11
_journal_name_full 'The Journal of Physical Chemistry C'
_journal_page_first 5521
_journal_paper_doi 10.1021/jp309102c
_journal_volume 117
_journal_year 2013
_chemical_formula_sum 'C11 H23 B F2 Li N3 O4'
_chemical_formula_weight 317.07
_chemical_name_systematic ?
_space_group_IT_number 14
_symmetry_cell_setting monoclinic
_symmetry_space_group_name_Hall '-P 2ybc'
_symmetry_space_group_name_H-M 'P 1 21/c 1'
_atom_sites_solution_hydrogens geom
_atom_sites_solution_primary direct
_atom_sites_solution_secondary difmap
_audit_creation_method SHELXL-97
_cell_angle_alpha 90.00
_cell_angle_beta 130.986(9)
_cell_angle_gamma 90.00
_cell_formula_units_Z 4
_cell_length_a 13.626(5)
_cell_length_b 8.717(3)
_cell_length_c 18.413(7)
_cell_measurement_reflns_used 9913
_cell_measurement_temperature 110
_cell_measurement_theta_max 31.64
_cell_measurement_theta_min 2.93
_cell_volume 1650.9(11)
_computing_cell_refinement SAINT
_computing_data_collection Apex2
_computing_data_reduction SAINT
_computing_molecular_graphics NRCVAX
_computing_publication_material cif2tables.py
_computing_structure_refinement XL
_computing_structure_solution XS
_diffrn_ambient_temperature 110
_diffrn_measured_fraction_theta_full 0.991
_diffrn_measured_fraction_theta_max 0.991
_diffrn_measurement_device_type 'Bruker-Nonius Kappa Axis X8 Apex2'
_diffrn_measurement_method 'omega and phi scans'
_diffrn_radiation_monochromator graphite
_diffrn_radiation_source 'fine-focus sealed tube'
_diffrn_radiation_type MoK\a
_diffrn_radiation_wavelength 0.71073
_diffrn_reflns_av_R_equivalents 0.0335
_diffrn_reflns_av_sigmaI/netI 0.0343
_diffrn_reflns_limit_h_max 21
_diffrn_reflns_limit_h_min -21
_diffrn_reflns_limit_k_max 13
_diffrn_reflns_limit_k_min -10
_diffrn_reflns_limit_l_max 28
_diffrn_reflns_limit_l_min -29
_diffrn_reflns_number 63891
_diffrn_reflns_theta_full 34.98
_diffrn_reflns_theta_max 34.98
_diffrn_reflns_theta_min 1.98
_exptl_absorpt_coefficient_mu 0.107
_exptl_absorpt_correction_T_max 0.9827
_exptl_absorpt_correction_T_min 0.9634
_exptl_absorpt_correction_type multi-scan
_exptl_absorpt_process_details SADABS
_exptl_crystal_colour colourless
_exptl_crystal_density_diffrn 1.276
_exptl_crystal_density_method 'not measured'
_exptl_crystal_description prism
_exptl_crystal_F_000 672
_exptl_crystal_size_max 0.35
_exptl_crystal_size_mid 0.26
_exptl_crystal_size_min 0.16
_refine_diff_density_max 0.354
_refine_diff_density_min -0.224
_refine_diff_density_rms 0.044
_refine_ls_extinction_method none
_refine_ls_goodness_of_fit_ref 1.043
_refine_ls_hydrogen_treatment mixed
_refine_ls_matrix_type full
_refine_ls_number_parameters 301
_refine_ls_number_reflns 7194
_refine_ls_number_restraints 10
_refine_ls_restrained_S_all 1.044
_refine_ls_R_factor_all 0.0778
_refine_ls_R_factor_gt 0.0407
_refine_ls_shift/su_max 0.001
_refine_ls_shift/su_mean 0.000
_refine_ls_structure_factor_coef Fsqd
_refine_ls_weighting_details 'calc w=1/[\s^2^(Fo^2^)+(0.0453P)^2^+0.1430P] where P=(Fo^2^+2Fc^2^)/3'
_refine_ls_weighting_scheme calc
_refine_ls_wR_factor_gt 0.0905
_refine_ls_wR_factor_ref 0.1039
_reflns_number_gt 4708
_reflns_number_total 7194
_reflns_threshold_expression >2sigma(I)
_cod_data_source_file jp309102c_si_010.cif
_cod_data_source_block x12129
_cod_original_cell_volume 1651.0(10)
_cod_original_sg_symbol_H-M 'P 21/c'
_cod_database_code 1511792

loop_
_symmetry_equiv_pos_as_xyz
'x, y, z'
'-x, y+1/2, -z+1/2'
'-x, -y, -z'
'x, -y-1/2, z-1/2'

loop_
_atom_site_label
_atom_site_type_symbol
_atom_site_fract_x
_atom_site_fract_y
_atom_site_fract_z
_atom_site_U_iso_or_equiv
_atom_site_adp_type
_atom_site_occupancy
_atom_site_symmetry_multiplicity
_atom_site_calc_flag
_atom_site_refinement_flags
_atom_site_disorder_assembly
_atom_site_disorder_group
Li1 Li -0.17974(13) 0.16027(16) 0.72780(9) 0.0231(3) Uani 1 1 d . . .
N1 N -0.27650(6) 0.29988(8) 0.60507(5) 0.02233(14) Uani 1 1 d . A .
C1 C -0.20890(10) 0.29928(12) 0.56750(7) 0.0334(2) Uani 1 1 d . . .
H1A H -0.2136(10) 0.1943(14) 0.5440(8) 0.035(3) Uiso 1 1 d . . .
H1B H -0.1165(11) 0.3268(14) 0.6194(8) 0.038(3) Uiso 1 1 d . . .
H1C H -0.2494(11) 0.3726(14) 0.5139(8) 0.040(3) Uiso 1 1 d . . .
C2 C -0.41124(8) 0.24973(12) 0.52876(6) 0.0333(2) Uani 1 1 d . . .
H2A H -0.4554(11) 0.3218(15) 0.4695(9) 0.048(3) Uiso 1 1 d . . .
H2B H -0.4596(10) 0.2542(13) 0.5519(7) 0.035(3) Uiso 1 1 d . . .
H2C H -0.4091(11) 0.1423(15) 0.5100(9) 0.044(3) Uiso 1 1 d . . .
C3 C -0.27168(8) 0.45490(10) 0.63912(6) 0.02571(17) Uani 1 1 d . . .
H3A H -0.3331(10) 0.5233(13) 0.5833(8) 0.034(3) Uiso 1 1 d . . .
H3B H -0.1859(10) 0.4954(12) 0.6718(7) 0.027(2) Uiso 1 1 d . . .
C4 C -0.30004(8) 0.45318(10) 0.70617(6) 0.02529(16) Uani 1 1 d . A .
H4A H -0.3098(10) 0.5613(13) 0.7191(7) 0.033(3) Uiso 1 1 d . . .
H4B H -0.3830(11) 0.4041(13) 0.6757(8) 0.032(3) Uiso 1 1 d . . .
C5 C -0.08726(9) 0.47700(11) 0.86228(7) 0.03117(19) Uani 1 1 d . . .
H5A H -0.0559(10) 0.5167(13) 0.8300(8) 0.033(3) Uiso 1 1 d . . .
H5B H -0.0164(11) 0.4205(14) 0.9216(8) 0.040(3) Uiso 1 1 d . . .
H5C H -0.1154(10) 0.5656(13) 0.8798(8) 0.037(3) Uiso 1 1 d . . .
N2 N -0.19677(7) 0.37199(8) 0.79623(5) 0.02411(14) Uani 0.897(3) 1 d PD A 1
C6 C -0.24016(15) 0.31272(19) 0.84586(10) 0.0291(3) Uani 0.897(3) 1 d PD A 1
H6A H -0.2887 0.3938 0.8483 0.035 Uiso 0.897(3) 1 calc PR A 1
H6B H -0.1633 0.2852 0.9128 0.035 Uiso 0.897(3) 1 calc PR A 1
C7 C -0.32662(10) 0.17241(12) 0.79503(7) 0.0277(2) Uani 0.897(3) 1 d PD A 1
H7A H -0.3435 0.1272 0.8353 0.033 Uiso 0.897(3) 1 calc PR A 1
H7B H -0.4111 0.2048 0.7333 0.033 Uiso 0.897(3) 1 calc PR A 1
N3 N -0.26899(12) 0.05465(15) 0.77580(9) 0.0229(2) Uani 0.897(3) 1 d PD A 1
C8 C -0.15276(11) -0.01417(16) 0.86547(8) 0.0331(3) Uani 0.897(3) 1 d PD A 1
H8A H -0.0880 0.0660 0.9061 0.050 Uiso 0.897(3) 1 calc PR A 1
H8B H -0.1161 -0.0910 0.8503 0.050 Uiso 0.897(3) 1 calc PR A 1
H8C H -0.1767 -0.0634 0.8998 0.050 Uiso 0.897(3) 1 calc PR A 1
C9 C -0.3654(2) -0.0649(3) 0.71526(17) 0.0329(5) Uani 0.897(3) 1 d PD A 1
H9A H -0.4427 -0.0192 0.6555 0.049 Uiso 0.897(3) 1 calc PR A 1
H9B H -0.3894 -0.1140 0.7495 0.049 Uiso 0.897(3) 1 calc PR A 1
H9C H -0.3286 -0.1418 0.7002 0.049 Uiso 0.897(3) 1 calc PR A 1
N2' N -0.19677(7) 0.37199(8) 0.79623(5) 0.02411(14) Uani 0.103(3) 1 d PD A 2
C6' C -0.2845(13) 0.2869(15) 0.8138(9) 0.029(3) Uani 0.103(3) 1 d PD A 2
H6'1 H -0.2930 0.3517 0.8536 0.035 Uiso 0.103(3) 1 calc PR A 2
H6'2 H -0.3725 0.2659 0.7517 0.035 Uiso 0.103(3) 1 calc PR A 2
C7' C -0.2182(12) 0.1438(11) 0.8634(7) 0.040(3) Uani 0.103(3) 1 d PD A 2
H7'1 H -0.2595 0.0969 0.8865 0.048 Uiso 0.103(3) 1 calc PR A 2
H7'2 H -0.1264 0.1660 0.9203 0.048 Uiso 0.103(3) 1 calc PR A 2
N3' N -0.2223(9) 0.0344(12) 0.8009(8) 0.021(2) Uani 0.103(3) 1 d PD A 2
C8' C -0.1275(9) -0.0900(12) 0.8577(6) 0.028(2) Uani 0.103(3) 1 d PD A 2
H8'1 H -0.0400 -0.0463 0.9044 0.042 Uiso 0.103(3) 1 calc PR A 2
H8'2 H -0.1304 -0.1599 0.8146 0.042 Uiso 0.103(3) 1 calc PR A 2
H8'3 H -0.1488 -0.1465 0.8917 0.042 Uiso 0.103(3) 1 calc PR A 2
C9' C -0.3561(19) -0.038(3) 0.7327(14) 0.050(7) Uani 0.103(3) 1 d PD A 2
H9'1 H -0.3575 -0.1166 0.6940 0.075 Uiso 0.103(3) 1 calc PR A 2
H9'2 H -0.4209 0.0411 0.6902 0.075 Uiso 0.103(3) 1 calc PR A 2
H9'3 H -0.3765 -0.0851 0.7698 0.075 Uiso 0.103(3) 1 calc PR A 2
O1 O 0.00466(5) 0.20940(7) 0.79677(4) 0.02899(14) Uani 1 1 d . A .
O2 O 0.17122(7) 0.45556(8) 0.82595(5) 0.03447(15) Uani 1 1 d . . .
O3 O 0.15730(5) 0.18931(7) 0.95754(4) 0.02247(12) Uani 1 1 d . A .
O4 O 0.29694(5) 0.38160(7) 0.98065(4) 0.02724(13) Uani 1 1 d . A .
C10 C 0.10547(7) 0.24689(9) 0.87368(5) 0.02030(15) Uani 1 1 d . . .
C11 C 0.19497(8) 0.37497(9) 0.88889(6) 0.02306(15) Uani 1 1 d . A .
B1 B 0.28489(8) 0.26634(11) 1.03517(6) 0.02296(17) Uani 1 1 d . . .
F1 F 0.38323(5) 0.16104(6) 1.07925(4) 0.03220(13) Uani 1 1 d . A .
F2 F 0.28081(6) 0.33871(7) 1.09864(4) 0.03732(14) Uani 1 1 d . A .

loop_
_atom_site_aniso_label
_atom_site_aniso_U_11
_atom_site_aniso_U_22
_atom_site_aniso_U_33
_atom_site_aniso_U_23
_atom_site_aniso_U_13
_atom_site_aniso_U_12
Li1 0.0228(6) 0.0229(7) 0.0207(6) -0.0003(5) 0.0130(5) -0.0005(5)
N1 0.0215(3) 0.0232(3) 0.0190(3) 0.0017(2) 0.0118(3) 0.0020(2)
C1 0.0445(5) 0.0344(5) 0.0320(4) 0.0076(4) 0.0297(4) 0.0062(4)
C2 0.0240(4) 0.0332(5) 0.0243(4) -0.0043(4) 0.0078(3) 0.0035(3)
C3 0.0283(4) 0.0195(4) 0.0254(4) 0.0036(3) 0.0159(3) 0.0014(3)
C4 0.0251(4) 0.0196(4) 0.0295(4) -0.0021(3) 0.0172(3) 0.0011(3)
C5 0.0298(4) 0.0286(5) 0.0293(4) -0.0083(4) 0.0168(4) 0.0002(3)
N2 0.0297(3) 0.0205(3) 0.0253(3) -0.0021(3) 0.0194(3) -0.0007(3)
C6 0.0397(8) 0.0268(6) 0.0291(7) -0.0074(5) 0.0263(6) -0.0058(6)
C7 0.0332(5) 0.0282(6) 0.0303(5) -0.0012(4) 0.0246(4) -0.0031(4)
N3 0.0258(6) 0.0199(5) 0.0200(5) 0.0001(4) 0.0138(5) -0.0031(5)
C8 0.0338(5) 0.0313(7) 0.0274(5) 0.0107(5) 0.0170(5) 0.0008(5)
C9 0.0354(7) 0.0284(8) 0.0337(8) -0.0061(6) 0.0221(5) -0.0113(6)
N2' 0.0297(3) 0.0205(3) 0.0253(3) -0.0021(3) 0.0194(3) -0.0007(3)
C6' 0.044(7) 0.032(7) 0.035(7) -0.005(5) 0.036(6) 0.001(6)
C7' 0.076(8) 0.029(5) 0.046(6) 0.002(4) 0.053(6) 0.000(5)
N3' 0.017(4) 0.017(4) 0.025(5) -0.008(4) 0.012(4) -0.001(4)
C8' 0.033(4) 0.019(5) 0.030(4) 0.013(3) 0.019(4) 0.014(4)
C9' 0.084(14) 0.053(13) 0.032(9) 0.022(8) 0.047(10) 0.046(11)
O1 0.0196(3) 0.0303(3) 0.0266(3) -0.0044(2) 0.0106(2) 0.0009(2)
O2 0.0468(4) 0.0269(3) 0.0381(3) 0.0094(3) 0.0315(3) 0.0033(3)
O3 0.0224(3) 0.0206(3) 0.0248(3) 0.0023(2) 0.0157(2) -0.0012(2)
O4 0.0235(3) 0.0251(3) 0.0281(3) 0.0001(2) 0.0147(2) -0.0062(2)
C10 0.0186(3) 0.0180(4) 0.0239(3) 0.0003(3) 0.0137(3) 0.0027(3)
C11 0.0254(4) 0.0190(4) 0.0278(4) 0.0027(3) 0.0187(3) 0.0017(3)
B1 0.0231(4) 0.0212(4) 0.0215(4) 0.0003(3) 0.0133(3) 0.0005(3)
F1 0.0251(2) 0.0334(3) 0.0263(2) 0.0042(2) 0.0117(2) 0.0074(2)
F2 0.0499(3) 0.0332(3) 0.0324(3) -0.0061(2) 0.0285(3) 0.0014(2)

loop_
_atom_type_symbol
_atom_type_description
_atom_type_scat_dispersion_real
_atom_type_scat_dispersion_imag
_atom_type_scat_source
C C 0.0033 0.0016 'International Tables Vol C Tables 4.2.6.8 and 6.1.1.4'
H H 0.0000 0.0000 'International Tables Vol C Tables 4.2.6.8 and 6.1.1.4'
B B 0.0013 0.0007 'International Tables Vol C Tables 4.2.6.8 and 6.1.1.4'
F F 0.0171 0.0103 'International Tables Vol C Tables 4.2.6.8 and 6.1.1.4'
Li Li -0.0003 0.0001 'International Tables Vol C Tables 4.2.6.8 and 6.1.1.4'
N N 0.0061 0.0033 'International Tables Vol C Tables 4.2.6.8 and 6.1.1.4'
O O 0.0106 0.0060 'International Tables Vol C Tables 4.2.6.8 and 6.1.1.4'

loop_
_geom_angle_atom_site_label_1
_geom_angle_atom_site_label_2
_geom_angle_atom_site_label_3
_geom_angle
_geom_angle_site_symmetry_1
_geom_angle_site_symmetry_3
O1 Li1 O2 92.72(6) . 2_546
O1 Li1 N3' 118.1(3) . .
O2 Li1 N3' 89.0(3) 2_546 .
O1 Li1 N1 101.63(7) . .
O2 Li1 N1 100.17(7) 2_546 .
N3' Li1 N1 138.8(3) . .
O1 Li1 N3 131.16(8) . .
O2 Li1 N3 92.98(7) 2_546 .
N3' Li1 N3 14.0(2) . .
N1 Li1 N3 124.84(8) . .
O1 Li1 N2 90.94(6) . .
O2 Li1 N2 173.17(8) 2_546 .
N3' Li1 N2 84.2(3) . .
N1 Li1 N2 84.72(6) . .
N3 Li1 N2 80.28(6) . .
C2 N1 C1 108.96(8) . .
C2 N1 C3 111.07(7) . .
C1 N1 C3 109.67(7) . .
C2 N1 Li1 111.45(7) . .
C1 N1 Li1 111.03(7) . .
C3 N1 Li1 104.61(7) . .
N1 C1 H1A 109.0(6) . .
N1 C1 H1B 109.7(6) . .
H1A C1 H1B 108.8(9) . .
N1 C1 H1C 110.9(6) . .
H1A C1 H1C 109.1(9) . .
H1B C1 H1C 109.4(9) . .
N1 C2 H2A 108.9(7) . .
N1 C2 H2B 110.1(6) . .
H2A C2 H2B 109.6(9) . .
N1 C2 H2C 107.8(7) . .
H2A C2 H2C 109.2(10) . .
H2B C2 H2C 111.2(9) . .
N1 C3 C4 111.92(7) . .
N1 C3 H3A 109.8(6) . .
C4 C3 H3A 111.0(6) . .
N1 C3 H3B 107.4(6) . .
C4 C3 H3B 110.3(6) . .
H3A C3 H3B 106.3(9) . .
N2 C4 C3 110.85(7) . .
N2 C4 H4A 111.2(6) . .
C3 C4 H4A 109.2(6) . .
N2 C4 H4B 109.2(6) . .
C3 C4 H4B 110.8(6) . .
H4A C4 H4B 105.4(9) . .
N2 C5 H5A 108.8(6) . .
N2 C5 H5B 109.2(7) . .
H5A C5 H5B 110.0(9) . .
N2 C5 H5C 110.5(6) . .
H5A C5 H5C 109.2(9) . .
H5B C5 H5C 109.2(9) . .
C6 N2 C5 107.96(8) . .
C6 N2 C4 113.09(9) . .
C5 N2 C4 109.50(7) . .
C6 N2 Li1 106.32(8) . .
C5 N2 Li1 122.21(7) . .
C4 N2 Li1 97.59(6) . .
N2 C6 C7 111.42(10) . .
N2 C6 H6A 109.3 . .
C7 C6 H6A 109.3 . .
N2 C6 H6B 109.3 . .
C7 C6 H6B 109.3 . .
H6A C6 H6B 108.0 . .
N3 C7 C6 112.90(10) . .
N3 C7 H7A 109.0 . .
C6 C7 H7A 109.0 . .
N3 C7 H7B 109.0 . .
C6 C7 H7B 109.0 . .
H7A C7 H7B 107.8 . .
C9 N3 C7 109.10(14) . .
C9 N3 C8 109.44(15) . .
C7 N3 C8 111.49(11) . .
C9 N3 Li1 117.71(12) . .
C7 N3 Li1 109.85(9) . .
C8 N3 Li1 98.91(9) . .
N3 C8 H8A 109.5 . .
N3 C8 H8B 109.5 . .
H8A C8 H8B 109.5 . .
N3 C8 H8C 109.5 . .
H8A C8 H8C 109.5 . .
H8B C8 H8C 109.5 . .
N3 C9 H9A 109.5 . .
N3 C9 H9B 109.5 . .
H9A C9 H9B 109.5 . .
N3 C9 H9C 109.5 . .
H9A C9 H9C 109.5 . .
H9B C9 H9C 109.5 . .
C7' C6' H6'1 110.4 . .
C7' C6' H6'2 110.4 . .
H6'1 C6' H6'2 108.6 . .
C6' C7' N3' 112.0(9) . .
C6' C7' H7'1 109.2 . .
N3' C7' H7'1 109.2 . .
C6' C7' H7'2 109.2 . .
N3' C7' H7'2 109.2 . .
H7'1 C7' H7'2 107.9 . .
C7' N3' C8' 111.0(9) . .
C7' N3' C9' 109.1(11) . .
C8' N3' C9' 107.5(12) . .
C7' N3' Li1 106.2(7) . .
C8' N3' Li1 111.0(6) . .
C9' N3' Li1 112.0(10) . .
N3' C8' H8'1 109.5 . .
N3' C8' H8'2 109.5 . .
H8'1 C8' H8'2 109.5 . .
N3' C8' H8'3 109.5 . .
H8'1 C8' H8'3 109.5 . .
H8'2 C8' H8'3 109.5 . .
N3' C9' H9'1 109.5 . .
N3' C9' H9'2 109.5 . .
H9'1 C9' H9'2 109.5 . .
N3' C9' H9'3 109.5 . .
H9'1 C9' H9'3 109.5 . .
H9'2 C9' H9'3 109.5 . .
C10 O1 Li1 143.36(7) . .
C11 O2 Li1 153.49(8) . 2_556
C10 O3 B1 110.14(6) . .
C11 O4 B1 110.15(7) . .
O1 C10 O3 127.02(8) . .
O1 C10 C11 124.65(8) . .
O3 C10 C11 108.33(6) . .
O2 C11 O4 127.24(8) . .
O2 C11 C10 124.61(8) . .
O4 C11 C10 108.13(7) . .
F2 B1 F1 112.18(7) . .
F2 B1 O3 110.53(7) . .
F1 B1 O3 109.67(7) . .
F2 B1 O4 110.33(8) . .
F1 B1 O4 110.56(7) . .
O3 B1 O4 103.20(6) . .

loop_
_geom_bond_atom_site_label_1
_geom_bond_atom_site_label_2
_geom_bond_distance
_geom_bond_site_symmetry_2
Li1 O1 1.9808(16) .
Li1 O2 2.0804(16) 2_546
Li1 N3' 2.093(12) .
Li1 N1 2.1019(16) .
Li1 N3 2.1255(19) .
Li1 N2 2.3306(16) .
N1 C2 1.4670(12) .
N1 C1 1.4707(11) .
N1 C3 1.4729(12) .
C1 H1A 0.996(12) .
C1 H1B 0.989(12) .
C1 H1C 0.986(12) .
C2 H2A 1.042(12) .
C2 H2B 0.993(11) .
C2 H2C 1.005(13) .
C3 C4 1.5164(13) .
C3 H3A 0.992(11) .
C3 H3B 0.964(10) .
C4 N2 1.4731(11) .
C4 H4A 1.002(11) .
C4 H4B 0.972(11) .
C5 N2 1.4708(12) .
C5 H5A 0.994(11) .
C5 H5B 0.992(12) .
C5 H5C 1.005(12) .
N2 C6 1.4697(17) .
C6 C7 1.5210(17) .
C6 H6A 0.9900 .
C6 H6B 0.9900 .
C7 N3 1.4699(17) .
C7 H7A 0.9900 .
C7 H7B 0.9900 .
N3 C9 1.461(2) .
N3 C8 1.4711(15) .
C8 H8A 0.9800 .
C8 H8B 0.9800 .
C8 H8C 0.9800 .
C9 H9A 0.9800 .
C9 H9B 0.9800 .
C9 H9C 0.9800 .
C6' C7' 1.458(15) .
C6' H6'1 0.9900 .
C6' H6'2 0.9900 .
C7' N3' 1.466(12) .
C7' H7'1 0.9900 .
C7' H7'2 0.9900 .
N3' C8' 1.471(11) .
N3' C9' 1.515(17) .
C8' H8'1 0.9800 .
C8' H8'2 0.9800 .
C8' H8'3 0.9800 .
C9' H9'1 0.9800 .
C9' H9'2 0.9800 .
C9' H9'3 0.9800 .
O1 C10 1.2031(10) .
O2 C11 1.2039(11) .
O2 Li1 2.0804(16) 2_556
O3 C10 1.3055(11) .
O3 B1 1.5023(11) .
O4 C11 1.3074(11) .
O4 B1 1.5035(11) .
C10 C11 1.5376(12) .
B1 F2 1.3609(11) .
B1 F1 1.3675(11) .

loop_
_geom_torsion_atom_site_label_1
_geom_torsion_atom_site_label_2
_geom_torsion_atom_site_label_3
_geom_torsion_atom_site_label_4
_geom_torsion
_geom_torsion_site_symmetry_1
O1 Li1 N1 C2 162.43(7) .
O2 Li1 N1 C2 67.49(8) 2_546
N3' Li1 N1 C2 -32.7(4) .
N3 Li1 N1 C2 -33.41(11) .
N2 Li1 N1 C2 -107.69(7) .
O1 Li1 N1 C1 40.77(9) .
O2 Li1 N1 C1 -54.17(8) 2_546
N3' Li1 N1 C1 -154.4(4) .
N3 Li1 N1 C1 -155.08(9) .
N2 Li1 N1 C1 130.64(7) .
O1 Li1 N1 C3 -77.46(7) .
O2 Li1 N1 C3 -172.40(6) 2_546
N3' Li1 N1 C3 87.4(4) .
N3 Li1 N1 C3 86.70(10) .
N2 Li1 N1 C3 12.42(6) .
C2 N1 C3 C4 77.70(9) .
C1 N1 C3 C4 -161.81(7) .
Li1 N1 C3 C4 -42.67(8) .
N1 C3 C4 N2 66.08(9) .
C3 C4 N2 C6 -157.00(9) .
C3 C4 N2 C5 82.57(8) .
C3 C4 N2 Li1 -45.58(8) .
O1 Li1 N2 C6 -123.60(8) .
O2 Li1 N2 C6 -1.2(6) 2_546
N3' Li1 N2 C6 -5.4(3) .
N1 Li1 N2 C6 134.80(8) .
N3 Li1 N2 C6 8.08(9) .
O1 Li1 N2 C5 0.76(9) .
O2 Li1 N2 C5 123.1(6) 2_546
N3' Li1 N2 C5 118.9(3) .
N1 Li1 N2 C5 -100.84(8) .
N3 Li1 N2 C5 132.44(8) .
O1 Li1 N2 C4 119.57(6) .
O2 Li1 N2 C4 -118.1(6) 2_546
N3' Li1 N2 C4 -122.3(3) .
N1 Li1 N2 C4 17.98(6) .
N3 Li1 N2 C4 -108.74(7) .
C5 N2 C6 C7 -164.41(10) .
C4 N2 C6 C7 74.27(13) .
Li1 N2 C6 C7 -31.66(13) .
N2 C6 C7 N3 50.73(15) .
C6 C7 N3 C9 -171.99(14) .
C6 C7 N3 C8 67.03(14) .
C6 C7 N3 Li1 -41.58(12) .
O1 Li1 N3 C9 -134.24(16) .
O2 Li1 N3 C9 -38.01(16) 2_546
N3' Li1 N3 C9 -111.5(13) .
N1 Li1 N3 C9 66.56(18) .
N2 Li1 N3 C9 143.10(15) .
O1 Li1 N3 C7 100.13(12) .
O2 Li1 N3 C7 -163.64(8) 2_546
N3' Li1 N3 C7 122.9(13) .
N1 Li1 N3 C7 -59.07(12) .
N2 Li1 N3 C7 17.46(8) .
O1 Li1 N3 C8 -16.67(14) .
O2 Li1 N3 C8 79.56(9) 2_546
N3' Li1 N3 C8 6.1(12) .
N1 Li1 N3 C8 -175.87(10) .
N2 Li1 N3 C8 -99.33(9) .
C6' C7' N3' C8' 165.0(10) .
C6' C7' N3' C9' -76.7(15) .
C6' C7' N3' Li1 44.2(10) .
O1 Li1 N3' C7' 79.4(7) .
O2 Li1 N3' C7' 171.9(7) 2_546
N1 Li1 N3' C7' -83.7(8) .
N3 Li1 N3' C7' -81.3(13) .
N2 Li1 N3' C7' -8.6(6) .
O1 Li1 N3' C8' -41.3(8) .
O2 Li1 N3' C8' 51.2(7) 2_546
N1 Li1 N3' C8' 155.5(6) .
N3 Li1 N3' C8' 158.0(18) .
N2 Li1 N3' C8' -129.3(7) .
O1 Li1 N3' C9' -161.5(9) .
O2 Li1 N3' C9' -69.0(10) 2_546
N1 Li1 N3' C9' 35.4(12) .
N3 Li1 N3' C9' 37.8(12) .
N2 Li1 N3' C9' 110.5(10) .
O2 Li1 O1 C10 -129.35(11) 2_546
N3' Li1 O1 C10 -39.1(3) .
N1 Li1 O1 C10 129.68(11) .
N3 Li1 O1 C10 -33.00(18) .
N2 Li1 O1 C10 44.87(13) .
Li1 O1 C10 O3 45.65(16) .
Li1 O1 C10 C11 -133.60(11) .
B1 O3 C10 O1 178.91(8) .
B1 O3 C10 C11 -1.74(8) .
Li1 O2 C11 O4 -29.9(2) 2_556
Li1 O2 C11 C10 148.41(13) 2_556
B1 O4 C11 O2 176.67(8) .
B1 O4 C11 C10 -1.83(9) .
O1 C10 C11 O2 3.14(13) .
O3 C10 C11 O2 -176.23(8) .
O1 C10 C11 O4 -178.31(7) .
O3 C10 C11 O4 2.32(9) .
C10 O3 B1 F2 118.65(7) .
C10 O3 B1 F1 -117.15(7) .
C10 O3 B1 O4 0.69(8) .
C11 O4 B1 F2 -117.26(8) .
C11 O4 B1 F1 118.06(8) .
C11 O4 B1 O3 0.84(8) .
